data_8100638
loop_
_publ_author_name
'Chiron, J.'
'Galy, J.-P.'

_publ_section_title
;
Crystal structure of 4-bromomethyl-acridinium bromide---chloroform 
(1:1), C~15~H~12~Br~2~Cl~3~N
;
_journal_issue 2
_journal_name_full 'Zeitschrift f\"ur Kristallographie - New Crystal Structures'
_journal_page_first 287
_journal_page_last 288
_journal_volume 217
_journal_year 2002
_chemical_formula_structural 'C15 H12 Br2 Cl3 N1'
_chemical_formula_sum 'C15 H12 Br2 Cl3 N'
_chemical_formula_weight 472.43
_space_group_IT_number 14
_symmetry_cell_setting monoclinic
_symmetry_space_group_name_Hall '-P 2ybc'
_symmetry_space_group_name_H-M 'P 1 21/c 1'
_cell_angle_alpha 90.
_cell_angle_beta 102.875(3)
_cell_angle_gamma 90.
_cell_formula_units_Z 4
_cell_length_a 10.7811(4)
_cell_length_b 9.1048(4)
_cell_length_c 17.7633(8)
_cell_measurement_temperature 293(2)
_cell_volume 1699.8(1)
_diffrn_ambient_temperature 293(2)
_exptl_crystal_density_diffrn 1.846
_refine_diff_density_rms 0.102
_cod_original_sg_symbol_H-M 'P 21/c'
_cod_original_formula_sum 'C15 H12 Br2 Cl3 N1'
_cod_database_code 8100638

loop_
_symmetry_equiv_pos_as_xyz
'x, y, z'
'-x, y+1/2, -z+1/2'
'-x, -y, -z'
'x, -y-1/2, z-1/2'

loop_
_atom_site_label
_atom_site_type_symbol
_atom_site_fract_x
_atom_site_fract_y
_atom_site_fract_z
_atom_site_U_iso_or_equiv
_atom_site_adp_type
_atom_site_occupancy
_atom_site_symmetry_multiplicity
_atom_site_calc_flag
_atom_site_refinement_flags
_atom_site_disorder_assembly
_atom_site_disorder_group
Br1 Br -0.12990(6) 0.40959(8) 0.21387(4) 0.0660(2) Uani 1 4 d . . .
Br2 Br 0.24750(5) 0.35270(6) 0.32523(3) 0.04973(18) Uani 1 4 d . . .
Cl1 Cl 0.35692(17) 0.0513(3) 0.18247(10) 0.0816(6) Uani 1 4 d . . .
Cl2 Cl 0.37172(13) 0.09701(17) 0.02438(8) 0.0573(4) Uani 1 4 d . . .
Cl3 Cl 0.5442(2) 0.2475(2) 0.14678(11) 0.0847(6) Uani 1 4 d . . .
H1 H 0.1608 0.3936 0.1992 0.10(3) Uiso 1 4 d R . .
N1 N 0.1498(4) 0.3978(4) 0.1339(2) 0.0377(9) Uani 1 4 d . . .
C1 C 0.2392(4) 0.4833(5) 0.1129(3) 0.0377(10) Uani 1 4 d . . .
H2 H 0.3174 0.5697 0.2214 0.050 Uiso 1 4 d R . .
C2 C 0.3220(5) 0.5682(6) 0.1670(3) 0.0518(13) Uani 1 4 d . . .
H3 H 0.4676 0.7120 0.1806 0.050 Uiso 1 4 d R . .
C3 C 0.4117(5) 0.6507(6) 0.1441(4) 0.0564(14) Uani 1 4 d . . .
H4 H 0.4902 0.7068 0.0529 0.050 Uiso 1 4 d R . .
C4 C 0.4237(6) 0.6516(7) 0.0673(4) 0.0602(15) Uani 1 4 d . . .
H5 H 0.3511 0.5713 -0.0404 0.050 Uiso 1 4 d R . .
C5 C 0.3440(6) 0.5707(7) 0.0136(4) 0.0570(14) Uani 1 4 d . . .
C6 C 0.2481(5) 0.4833(5) 0.0343(3) 0.0424(11) Uani 1 4 d . . .
H7 H 0.1735 0.3899 -0.0704 0.050 Uiso 1 4 d R . .
C7 C 0.1644(5) 0.3956(6) -0.0176(3) 0.0448(12) Uani 1 4 d . . .
C8 C 0.0713(4) 0.3134(5) 0.0052(3) 0.0386(10) Uani 1 4 d . . .
H9 H -0.0110 0.2214 -0.1025 0.050 Uiso 1 4 d R . .
C9 C -0.0153(5) 0.2259(6) -0.0482(3) 0.0504(13) Uani 1 4 d . . .
H10 H -0.1646 0.0884 -0.0601 0.050 Uiso 1 4 d R . .
C10 C -0.1049(6) 0.1476(7) -0.0246(3) 0.0573(14) Uani 1 4 d . . .
H11 H -0.1789 0.0960 0.0702 0.050 Uiso 1 4 d R . .
C11 C -0.1126(5) 0.1507(6) 0.0542(3) 0.0522(13) Uani 1 4 d . . .
C12 C -0.0310(5) 0.2311(5) 0.1085(3) 0.0405(11) Uani 1 4 d . . .
H14A H 0.0396 0.2337 0.2306 0.062(17) Uiso 1 4 d R . .
H14B H -0.1182 0.1606 0.1966 0.071(19) Uiso 1 4 d R . .
C13 C 0.0649(4) 0.3155(5) 0.0838(3) 0.0357(10) Uani 1 4 d . . .
H15 H 0.5121 -0.0020 0.1159 0.072(19) Uiso 1 4 d R . .
C14 C -0.0436(5) 0.2300(6) 0.1900(3) 0.0489(12) Uani 1 4 d . . .
C15 C 0.4580(5) 0.0851(6) 0.1208(3) 0.0483(12) Uani 1 4 d . . .

loop_
_atom_site_aniso_label
_atom_site_aniso_U_11
_atom_site_aniso_U_22
_atom_site_aniso_U_33
_atom_site_aniso_U_23
_atom_site_aniso_U_13
_atom_site_aniso_U_12
Br1 0.0606(4) 0.0839(5) 0.0573(4) -0.0158(3) 0.0214(3) -0.0030(3)
Br2 0.0493(3) 0.0624(4) 0.0362(3) 0.0026(2) 0.0066(2) -0.0024(2)
Cl1 0.0736(10) 0.1201(15) 0.0552(9) -0.0001(9) 0.0230(8) -0.0276(10)
Cl2 0.0511(7) 0.0680(9) 0.0506(8) 0.0026(7) 0.0070(6) -0.0044(7)
Cl3 0.0970(13) 0.0773(11) 0.0682(10) 0.0131(9) -0.0061(9) -0.0420(10)
N1 0.039(2) 0.039(2) 0.035(2) 0.0011(16) 0.0082(16) -0.0039(17)
C1 0.038(2) 0.037(2) 0.038(2) 0.003(2) 0.0108(19) 0.000(2)
C2 0.051(3) 0.057(3) 0.044(3) 0.002(2) 0.004(2) -0.013(3)
C3 0.052(3) 0.053(3) 0.062(4) 0.003(3) 0.008(3) -0.016(3)
C4 0.051(3) 0.067(4) 0.066(4) 0.017(3) 0.019(3) -0.012(3)
C5 0.056(3) 0.063(4) 0.058(4) 0.012(3) 0.024(3) -0.003(3)
C6 0.046(3) 0.041(3) 0.043(3) 0.007(2) 0.016(2) 0.006(2)
C7 0.052(3) 0.050(3) 0.035(3) 0.002(2) 0.015(2) 0.009(2)
C8 0.042(2) 0.042(3) 0.032(2) -0.0014(19) 0.0081(19) 0.007(2)
C9 0.054(3) 0.054(3) 0.041(3) -0.006(2) 0.007(2) 0.005(3)
C10 0.057(3) 0.057(3) 0.054(3) -0.020(3) 0.004(3) -0.009(3)
C11 0.046(3) 0.052(3) 0.058(3) -0.008(3) 0.011(2) -0.011(3)
C12 0.039(2) 0.040(3) 0.042(3) 0.001(2) 0.008(2) -0.002(2)
C13 0.038(2) 0.031(2) 0.038(2) 0.0005(18) 0.0077(19) 0.0049(19)
C14 0.054(3) 0.048(3) 0.047(3) 0.004(2) 0.014(2) -0.011(2)
C15 0.041(3) 0.053(3) 0.051(3) 0.009(2) 0.008(2) -0.001(2)

loop_
_geom_bond_atom_site_label_1
_geom_bond_atom_site_label_2
_geom_bond_distance
_geom_bond_site_symmetry_2
_geom_bond_publ_flag
Br1 C14 1.974(6) . ?
Cl1 C15 1.736(6) . ?
Cl2 C15 1.761(6) . ?
Cl3 C15 1.753(6) . ?
N1 C13 1.352(6) . ?
N1 C1 1.355(6) . ?
N1 H1 1.1393 . ?
C1 C2 1.392(7) . ?
C1 C6 1.420(7) . ?
C2 C3 1.357(8) . ?
C2 H2 0.9787 . ?
C3 C4 1.399(9) . ?
C3 H3 0.9600 . ?
C4 C5 1.351(9) . ?
C4 H4 0.9562 . ?
C5 C6 1.417(7) . ?
C5 H5 0.9792 . ?
C6 C7 1.390(7) . ?
C7 C8 1.384(7) . ?
C7 H7 0.9653 . ?
C8 C13 1.413(6) . ?
C8 C9 1.418(7) . ?
C9 C10 1.341(8) . ?
C9 H9 0.9761 . ?
C10 C11 1.419(8) . ?
C10 H10 0.9601 . ?
C11 C12 1.366(7) . ?
C11 H11 0.9650 . ?
C12 C13 1.434(7) . ?
C12 C14 1.483(7) . ?
C14 H14A 1.0193 . ?
C14 H14B 1.0497 . ?
C15 H15 0.9995 . ?

loop_
_cod_related_entry_id
_cod_related_entry_database
_cod_related_entry_code
1 ChemSpider 21122390
